data_7057065
loop_
_publ_author_name
'Song, Ying'
'Tian, Chong-Bin'
'Wu, Zhao-Feng'
'Huang, Xiao-Ying'

_publ_section_title
;
 Mg1&#x2212;xCoxLi2(3,5-pdcH)2(DMF)2 (x = 0, 0.285, 0.575, 1): a series of
 heterometallic coordination polymers doped with magnetic Co2+ ions
;
_journal_issue 7
_journal_name_full 'New Journal of Chemistry'
_journal_page_first 5096
_journal_paper_doi 10.1039/C7NJ04823H
_journal_volume 42
_journal_year 2018
_chemical_formula_moiety 'C16 H18 Co Li2 N6 O10'
_chemical_formula_sum 'C16 H18 Co Li2 N6 O10'
_chemical_formula_weight 527.17
_space_group_crystal_system orthorhombic
_space_group_IT_number 60
_space_group_name_Hall '-P 2n 2ab'
_space_group_name_H-M_alt 'P b c n'
_symmetry_space_group_name_Hall '-P 2n 2ab'
_symmetry_space_group_name_H-M 'P b c n'
_atom_sites_solution_hydrogens mixed
_audit_creation_method SHELXL-2013
_audit_update_record
;
2017-11-09 deposited with the CCDC.
2018-02-26 downloaded from the CCDC.
;
_cell_angle_alpha 90
_cell_angle_beta 90
_cell_angle_gamma 90
_cell_formula_units_Z 4
_cell_length_a 14.7458(4)
_cell_length_b 8.8756(3)
_cell_length_c 16.4841(6)
_cell_measurement_reflns_used 2167
_cell_measurement_temperature 293(2)
_cell_measurement_theta_max 28.5150
_cell_measurement_theta_min 2.8290
_cell_volume 2157.40(12)
_computing_cell_refinement 'CrysAlisPro, Agilent Technologies'
_computing_data_collection 'CrysAlisPro, Agilent Technologies'
_computing_data_reduction 'CrysAlisPro, Agilent Technologies'
_computing_molecular_graphics 'DIAMOND. Version 3.0. Crystal Impact'
_computing_publication_material 'Windows Word 2010'
_computing_structure_refinement 'SHELXL-2013 (Sheldrick, 2013)'
_computing_structure_solution 'SHELXS-97 (Sheldrick, 1990)'
_diffrn_ambient_temperature 293(2)
_diffrn_detector_area_resol_mean 16.2083
_diffrn_measured_fraction_theta_full 0.997
_diffrn_measured_fraction_theta_max 0.986
_diffrn_measurement_device_type 'Xcalibur, Eos'
_diffrn_measurement_method '\w scans'
_diffrn_radiation_type MoK\a
_diffrn_radiation_wavelength 0.71073
_diffrn_reflns_av_R_equivalents 0.0252
_diffrn_reflns_av_unetI/netI 0.0308
_diffrn_reflns_Laue_measured_fraction_full 0.997
_diffrn_reflns_Laue_measured_fraction_max 0.986
_diffrn_reflns_limit_h_max 18
_diffrn_reflns_limit_h_min -14
_diffrn_reflns_limit_k_max 11
_diffrn_reflns_limit_k_min -11
_diffrn_reflns_limit_l_max 21
_diffrn_reflns_limit_l_min -18
_diffrn_reflns_number 6760
_diffrn_reflns_point_group_measured_fraction_full 0.997
_diffrn_reflns_point_group_measured_fraction_max 0.986
_diffrn_reflns_theta_full 25.242
_diffrn_reflns_theta_max 27.095
_diffrn_reflns_theta_min 2.471
_diffrn_source 'fine-focus sealed tube'
_exptl_absorpt_coefficient_mu 0.863
_exptl_absorpt_correction_T_max 1.00000
_exptl_absorpt_correction_T_min 0.71987
_exptl_absorpt_correction_type multi-scan
_exptl_absorpt_process_details
;
CrysAlisPro, Agilent Technologies,
Version 1.171.36.28 (release 01-02-2013 CrysAlis171 .NET)
(compiled Feb  1 2013,16:14:44)
Empirical absorption correction using spherical harmonics,
 implemented in SCALE3 ABSPACK scaling algorithm.;
;
_exptl_crystal_colour 'dark purple'
_exptl_crystal_density_diffrn 1.623
_exptl_crystal_description block
_exptl_crystal_F_000 1076
_exptl_crystal_preparation 'Magnetic properties'
_exptl_crystal_recrystallization_method 'solvothermal methods'
_exptl_crystal_size_max 0.14
_exptl_crystal_size_mid 0.12
_exptl_crystal_size_min 0.06
_refine_diff_density_max 0.282
_refine_diff_density_min -0.450
_refine_diff_density_rms 0.058
_refine_ls_extinction_method none
_refine_ls_goodness_of_fit_ref 1.007
_refine_ls_hydrogen_treatment mixed
_refine_ls_matrix_type full
_refine_ls_number_parameters 164
_refine_ls_number_reflns 2349
_refine_ls_number_restraints 1
_refine_ls_restrained_S_all 1.007
_refine_ls_R_factor_all 0.0435
_refine_ls_R_factor_gt 0.0321
_refine_ls_shift/su_max 0.000
_refine_ls_shift/su_mean 0.000
_refine_ls_structure_factor_coef Fsqd
_refine_ls_weighting_details
;
 w=1/[\s^2^(Fo^2^)+(0.0430P)^2^+0.7560P]
 where P=(Fo^2^+2Fc^2^)/3
;
_refine_ls_weighting_scheme calc
_refine_ls_wR_factor_gt 0.0808
_refine_ls_wR_factor_ref 0.0893
_reflns_Friedel_coverage 0.000
_reflns_number_gt 1882
_reflns_number_total 2349
_reflns_threshold_expression 'I > 2\s(I)'
_cod_data_source_file c7nj04823h2.cif
_cod_data_source_block 4
_cod_depositor_comments 'Adding full bibliography for 7057062--7057065.cif.'
_cod_database_code 7057065
_shelx_space_group_comment
;
The symmetry employed for this shelxl refinement is uniquely defined
by the following loop, which should always be used as a source of
symmetry information in preference to the above space-group names.
They are only intended as comments.
;
_shelxl_version_number 2013-2

loop_
_space_group_symop_operation_xyz
'x, y, z'
'-x+1/2, -y+1/2, z+1/2'
'x+1/2, -y+1/2, -z'
'-x, y, -z+1/2'
'-x, -y, -z'
'x-1/2, y-1/2, -z-1/2'
'-x-1/2, y-1/2, z'
'x, -y, z-1/2'

loop_
_atom_site_label
_atom_site_type_symbol
_atom_site_fract_x
_atom_site_fract_y
_atom_site_fract_z
_atom_site_U_iso_or_equiv
_atom_site_adp_type
_atom_site_occupancy
_atom_site_site_symmetry_order
_atom_site_calc_flag
_atom_site_refinement_flags_posn
_atom_site_refinement_flags_adp
_atom_site_refinement_flags_occupancy
Co1 Co 0.0000 0.50149(4) 0.2500 0.01496(12) Uani 1 2 d S T P
Li1 Li 0.1012(2) 0.5089(4) 0.5690(2) 0.0244(7) Uani 1 1 d . . .
O1 O 0.01493(9) 0.53182(15) 0.37383(8) 0.0211(3) Uani 1 1 d . . .
O2 O 0.11182(10) 0.61254(17) 0.46809(8) 0.0312(4) Uani 1 1 d . . .
O3 O 0.31922(10) 0.88885(18) 0.14317(9) 0.0344(4) Uani 1 1 d . . .
O4 O 0.39967(9) 0.84048(16) 0.25530(9) 0.0272(3) Uani 1 1 d . . .
O5 O 0.12638(11) 0.29206(17) 0.54294(9) 0.0341(4) Uani 1 1 d . . .
N1 N 0.10960(10) 0.66548(18) 0.25641(9) 0.0188(3) Uani 1 1 d . . .
N2 N 0.17358(10) 0.72878(19) 0.20973(10) 0.0218(4) Uani 1 1 d D . .
H2A H 0.1659(14) 0.737(2) 0.1570(6) 0.026 Uiso 1 1 d D U .
N3 N 0.10075(13) 0.0913(2) 0.46084(12) 0.0332(4) Uani 1 1 d . . .
C1 C 0.08706(12) 0.5993(2) 0.39702(11) 0.0193(4) Uani 1 1 d . . .
C2 C 0.14378(12) 0.6667(2) 0.33129(11) 0.0184(4) Uani 1 1 d . . .
C3 C 0.23052(13) 0.7296(2) 0.33177(12) 0.0230(4) Uani 1 1 d . . .
H3A H 0.2684 0.7431 0.3763 0.028 Uiso 1 1 calc R U .
C4 C 0.24797(12) 0.7673(2) 0.25242(11) 0.0199(4) Uani 1 1 d . . .
C5 C 0.32913(13) 0.8382(2) 0.21280(12) 0.0223(4) Uani 1 1 d . . .
C6 C 0.09136(15) 0.2328(3) 0.48285(13) 0.0305(5) Uani 1 1 d . . .
H6A H 0.0551 0.2936 0.4503 0.037 Uiso 1 1 calc R U .
C7 C 0.0611(2) 0.0361(3) 0.38529(17) 0.0493(7) Uani 1 1 d . . .
H7A H 0.0250 0.1141 0.3612 0.074 Uiso 1 1 calc R U .
H7B H 0.0237 -0.0499 0.3965 0.074 Uiso 1 1 calc R U .
H7C H 0.1087 0.0078 0.3486 0.074 Uiso 1 1 calc R U .
C8 C 0.1602(2) -0.0095(3) 0.50575(18) 0.0520(8) Uani 1 1 d . . .
H8A H 0.1681 0.0280 0.5599 0.078 Uiso 1 1 calc R U .
H8B H 0.2180 -0.0148 0.4792 0.078 Uiso 1 1 calc R U .
H8C H 0.1337 -0.1082 0.5078 0.078 Uiso 1 1 calc R U .

loop_
_atom_site_aniso_label
_atom_site_aniso_U_11
_atom_site_aniso_U_22
_atom_site_aniso_U_33
_atom_site_aniso_U_23
_atom_site_aniso_U_13
_atom_site_aniso_U_12
Co1 0.0105(2) 0.0208(2) 0.0136(2) 0.000 -0.00035(12) 0.000
Li1 0.0236(17) 0.0313(18) 0.0183(17) -0.0022(14) 0.0015(13) -0.0047(14)
O1 0.0167(7) 0.0313(7) 0.0153(7) 0.0009(6) 0.0014(5) -0.0066(5)
O2 0.0337(8) 0.0462(9) 0.0137(7) 0.0050(7) -0.0036(6) -0.0150(7)
O3 0.0285(8) 0.0554(10) 0.0192(7) 0.0069(7) 0.0000(6) -0.0171(7)
O4 0.0170(7) 0.0310(7) 0.0335(8) 0.0080(6) -0.0030(6) -0.0084(6)
O5 0.0430(9) 0.0351(8) 0.0241(8) -0.0038(7) -0.0015(7) 0.0067(7)
N1 0.0154(8) 0.0265(8) 0.0146(8) 0.0032(7) 0.0002(6) -0.0055(6)
N2 0.0190(8) 0.0321(9) 0.0142(8) 0.0019(7) 0.0002(7) -0.0084(7)
N3 0.0350(10) 0.0309(10) 0.0336(11) -0.0026(9) 0.0020(8) 0.0001(8)
C1 0.0191(9) 0.0236(9) 0.0153(9) 0.0011(8) 0.0007(7) -0.0022(7)
C2 0.0168(9) 0.0240(9) 0.0146(9) 0.0001(8) 0.0000(7) -0.0037(7)
C3 0.0205(10) 0.0311(10) 0.0174(9) 0.0013(8) -0.0051(8) -0.0068(8)
C4 0.0160(9) 0.0251(9) 0.0188(10) 0.0003(8) 0.0002(7) -0.0055(8)
C5 0.0207(10) 0.0245(9) 0.0218(10) -0.0012(8) 0.0024(8) -0.0067(8)
C6 0.0311(11) 0.0329(12) 0.0276(11) 0.0018(10) 0.0042(9) 0.0054(9)
C7 0.0573(17) 0.0465(14) 0.0441(16) -0.0117(13) -0.0032(13) -0.0078(13)
C8 0.0531(18) 0.0339(14) 0.069(2) -0.0038(13) -0.0130(14) 0.0109(12)

loop_
_atom_type_symbol
_atom_type_description
_atom_type_scat_dispersion_real
_atom_type_scat_dispersion_imag
_atom_type_scat_source
C C 0.0033 0.0016 'International Tables Vol C Tables 4.2.6.8 and 6.1.1.4'
H H 0.0000 0.0000 'International Tables Vol C Tables 4.2.6.8 and 6.1.1.4'
Li Li -0.0003 0.0001 'International Tables Vol C Tables 4.2.6.8 and 6.1.1.4'
N N 0.0061 0.0033 'International Tables Vol C Tables 4.2.6.8 and 6.1.1.4'
O O 0.0106 0.0060 'International Tables Vol C Tables 4.2.6.8 and 6.1.1.4'
Co Co 0.3494 0.9721 'International Tables Vol C Tables 4.2.6.8 and 6.1.1.4'

loop_
_geom_angle_atom_site_label_1
_geom_angle_atom_site_label_2
_geom_angle_atom_site_label_3
_geom_angle
_geom_angle_site_symmetry_1
_geom_angle_site_symmetry_3
O4 Co1 O4 92.08(8) 6_556 7_655
O4 Co1 O1 102.04(5) 6_556 .
O4 Co1 O1 88.40(5) 7_655 .
O4 Co1 O1 88.40(5) 6_556 4
O4 Co1 O1 102.04(5) 7_655 4
O1 Co1 O1 165.06(8) . 4
O4 Co1 N1 177.97(5) 6_556 .
O4 Co1 N1 85.90(7) 7_655 .
O1 Co1 N1 77.66(5) . .
O1 Co1 N1 92.28(5) 4 .
O4 Co1 N1 85.90(7) 6_556 4
O4 Co1 N1 177.97(5) 7_655 4
O1 Co1 N1 92.28(5) . 4
O1 Co1 N1 77.66(5) 4 4
N1 Co1 N1 96.11(9) . 4
O2 Li1 O3 106.10(17) . 2_565
O2 Li1 O1 124.88(19) . 5_566
O3 Li1 O1 108.07(17) 2_565 5_566
O2 Li1 O5 105.11(17) . .
O3 Li1 O5 118.43(19) 2_565 .
O1 Li1 O5 94.94(15) 5_566 .
C1 O1 Li1 131.29(16) . 5_566
C1 O1 Co1 116.35(12) . .
Li1 O1 Co1 110.61(11) 5_566 .
C1 O2 Li1 139.35(17) . .
C5 O3 Li1 133.42(17) . 2_564
C5 O4 Co1 125.69(13) . 6_666
C6 O5 Li1 120.22(18) . .
C2 N1 N2 105.19(14) . .
C2 N1 Co1 109.32(12) . .
N2 N1 Co1 140.76(12) . .
N1 N2 C4 112.30(15) . .
N1 N2 H2A 120.7(14) . .
C4 N2 H2A 126.9(14) . .
C6 N3 C8 120.7(2) . .
C6 N3 C7 120.9(2) . .
C8 N3 C7 117.9(2) . .
O2 C1 O1 125.10(18) . .
O2 C1 C2 119.03(16) . .
O1 C1 C2 115.87(16) . .
N1 C2 C3 110.78(16) . .
N1 C2 C1 117.17(16) . .
C3 C2 C1 132.01(17) . .
C4 C3 C2 105.29(17) . .
C4 C3 H3A 127.4 . .
C2 C3 H3A 127.4 . .
N2 C4 C3 106.42(15) . .
N2 C4 C5 121.87(16) . .
C3 C4 C5 131.70(17) . .
O3 C5 O4 127.46(18) . .
O3 C5 C4 117.40(17) . .
O4 C5 C4 115.14(17) . .
O5 C6 N3 125.8(2) . .
O5 C6 H6A 117.1 . .
N3 C6 H6A 117.1 . .
N3 C7 H7A 109.5 . .
N3 C7 H7B 109.5 . .
H7A C7 H7B 109.5 . .
N3 C7 H7C 109.5 . .
H7A C7 H7C 109.5 . .
H7B C7 H7C 109.5 . .
N3 C8 H8A 109.5 . .
N3 C8 H8B 109.5 . .
H8A C8 H8B 109.5 . .
N3 C8 H8C 109.5 . .
H8A C8 H8C 109.5 . .
H8B C8 H8C 109.5 . .

loop_
_geom_bond_atom_site_label_1
_geom_bond_atom_site_label_2
_geom_bond_distance
_geom_bond_site_symmetry_2
Co1 O4 2.0588(13) 6_556
Co1 O4 2.0588(13) 7_655
Co1 O1 2.0707(14) .
Co1 O1 2.0707(14) 4
Co1 N1 2.1776(15) .
Co1 N1 2.1776(15) 4
Li1 O2 1.907(4) .
Li1 O3 1.922(4) 2_565
Li1 O1 1.988(4) 5_566
Li1 O5 2.007(4) .
O1 C1 1.279(2) .
O1 Li1 1.988(4) 5_566
O2 C1 1.233(2) .
O3 C5 1.241(2) .
O3 Li1 1.922(4) 2_564
O4 C5 1.254(2) .
O4 Co1 2.0587(13) 6_666
O5 C6 1.235(3) .
N1 C2 1.333(2) .
N1 N2 1.341(2) .
N2 C4 1.347(2) .
N2 H2A 0.880(9) .
N3 C6 1.314(3) .
N3 C8 1.455(3) .
N3 C7 1.460(3) .
C1 C2 1.494(2) .
C2 C3 1.396(3) .
C3 C4 1.375(3) .
C3 H3A 0.9300 .
C4 C5 1.501(2) .
C6 H6A 0.9300 .
C7 H7A 0.9600 .
C7 H7B 0.9600 .
C7 H7C 0.9600 .
C8 H8A 0.9600 .
C8 H8B 0.9600 .
C8 H8C 0.9600 .

loop_
_geom_hbond_atom_site_label_D
_geom_hbond_atom_site_label_H
_geom_hbond_atom_site_label_A
_geom_hbond_distance_DH
_geom_hbond_distance_HA
_geom_hbond_distance_DA
_geom_hbond_angle_DHA
_geom_hbond_site_symmetry_A
N2 H2A O5 0.880(9) 1.984(11) 2.842(2) 164(2) 8_565

loop_
_geom_torsion_atom_site_label_1
_geom_torsion_atom_site_label_2
_geom_torsion_atom_site_label_3
_geom_torsion_atom_site_label_4
_geom_torsion
_geom_torsion_site_symmetry_1
C2 N1 N2 C4 1.2(2) .
Co1 N1 N2 C4 -149.71(16) .
Li1 O2 C1 O1 28.3(4) .
Li1 O2 C1 C2 -152.1(2) .
Li1 O1 C1 O2 24.9(3) 5_566
Co1 O1 C1 O2 -171.72(16) .
Li1 O1 C1 C2 -154.69(18) 5_566
Co1 O1 C1 C2 8.6(2) .
N2 N1 C2 C3 -0.7(2) .
Co1 N1 C2 C3 160.27(13) .
N2 N1 C2 C1 -178.86(16) .
Co1 N1 C2 C1 -17.8(2) .
O2 C1 C2 N1 -172.35(18) .
O1 C1 C2 N1 7.3(3) .
O2 C1 C2 C3 10.0(3) .
O1 C1 C2 C3 -170.33(19) .
N1 C2 C3 C4 0.0(2) .
C1 C2 C3 C4 177.75(19) .
N1 N2 C4 C3 -1.3(2) .
N1 N2 C4 C5 179.15(17) .
C2 C3 C4 N2 0.7(2) .
C2 C3 C4 C5 -179.74(19) .
Li1 O3 C5 O4 -0.6(4) 2_564
Li1 O3 C5 C4 178.51(19) 2_564
Co1 O4 C5 O3 29.5(3) 6_666
Co1 O4 C5 C4 -149.60(13) 6_666
N2 C4 C5 O3 14.6(3) .
C3 C4 C5 O3 -164.9(2) .
N2 C4 C5 O4 -166.21(18) .
C3 C4 C5 O4 14.3(3) .
Li1 O5 C6 N3 -178.1(2) .
C8 N3 C6 O5 -3.4(4) .
C7 N3 C6 O5 -175.7(2) .
